data_7040648
loop_
_publ_author_name
'Maurya, Mannar R.'
'Sarkar, Bithika'
'Avecilla, Fernando'
'Correia, Isabel'

_publ_section_title
;
 Vanadium(iv and v) complexes of pyrazolone based ligands: Synthesis,
 structural characterization and catalytic applications.
;
_journal_issue 43
_journal_name_full 'Dalton transactions (Cambridge, England : 2003)'
_journal_page_first 17343
_journal_page_last 17364
_journal_paper_doi 10.1039/c6dt03425j
_journal_volume 45
_journal_year 2016
_chemical_formula_moiety 'C48 H44 K2 N8 O12 V2'
_chemical_formula_sum 'C48 H44 K2 N8 O12 V2'
_chemical_formula_weight 1104.99
_chemical_name_systematic
; 
 ? 
;
_space_group_IT_number 2
_symmetry_cell_setting triclinic
_symmetry_space_group_name_Hall '-P 1'
_symmetry_space_group_name_H-M 'P -1'
_atom_sites_solution_hydrogens geom
_atom_sites_solution_primary direct
_atom_sites_solution_secondary difmap
_audit_creation_method SHELXL-97
_audit_update_record
;
2016-09-01 deposited with the CCDC.
2016-09-15 downloaded from the CCDC.
;
_cell_angle_alpha 87.943(2)
_cell_angle_beta 82.422(2)
_cell_angle_gamma 70.9430(10)
_cell_formula_units_Z 1
_cell_length_a 8.5326(3)
_cell_length_b 10.2707(3)
_cell_length_c 14.0922(5)
_cell_measurement_reflns_used 31748
_cell_measurement_temperature 100(2)
_cell_measurement_theta_max 52.870
_cell_measurement_theta_min 4.723
_cell_volume 1157.07(7)
_computing_cell_refinement 'SAINT V7.68A (Bruker: Madison, 2009 ) in Apex2 suite'
_computing_data_collection 'Apex2, Bruker Instrument Service v2010, 1-2'
_computing_data_reduction 'SAINT and XPREP Version 2008/2 (Sheldrick, Bruker AXS Inc.)'
_computing_molecular_graphics 'Bruker SHELXTL'
_computing_publication_material 'Bruker SHELXTL'
_computing_structure_refinement 'XL V2008/4 (G. M. Sheldrick, Acta Cryst. (2008). A64, 112-122)'
_computing_structure_solution 'XS V2008/1 (G. M. Sheldrick, Acta Cryst. (2008). A64, 112-122)'
_diffrn_ambient_temperature 100(2)
_diffrn_measured_fraction_theta_full 0.999
_diffrn_measured_fraction_theta_max 0.999
_diffrn_measurement_device_type 'CCD area detector'
_diffrn_measurement_method 'phi and omega scans'
_diffrn_radiation_monochromator graphite
_diffrn_radiation_source 'fine-focus sealed tube'
_diffrn_radiation_type MoK\a
_diffrn_radiation_wavelength 0.71073
_diffrn_reflns_av_R_equivalents 0.0336
_diffrn_reflns_av_unetI/netI 0.0195
_diffrn_reflns_limit_h_max 10
_diffrn_reflns_limit_h_min -10
_diffrn_reflns_limit_k_max 12
_diffrn_reflns_limit_k_min -12
_diffrn_reflns_limit_l_max 17
_diffrn_reflns_limit_l_min -17
_diffrn_reflns_number 38439
_diffrn_reflns_theta_full 26.39
_diffrn_reflns_theta_max 26.39
_diffrn_reflns_theta_min 1.46
_exptl_absorpt_coefficient_mu 0.659
_exptl_absorpt_correction_T_max 0.8800
_exptl_absorpt_correction_T_min 0.7729
_exptl_absorpt_correction_type multi-scan
_exptl_absorpt_process_details SADABS
_exptl_crystal_colour orange
_exptl_crystal_density_diffrn 1.586
_exptl_crystal_density_method 'not measured'
_exptl_crystal_description Block
_exptl_crystal_F_000 568
_exptl_crystal_size_max 0.41
_exptl_crystal_size_mid 0.25
_exptl_crystal_size_min 0.20
_refine_diff_density_max 0.425
_refine_diff_density_min -0.654
_refine_diff_density_rms 0.100
_refine_ls_extinction_method none
_refine_ls_goodness_of_fit_ref 1.132
_refine_ls_hydrogen_treatment mixed
_refine_ls_matrix_type full
_refine_ls_number_parameters 405
_refine_ls_number_reflns 4744
_refine_ls_number_restraints 0
_refine_ls_restrained_S_all 1.132
_refine_ls_R_factor_all 0.0361
_refine_ls_R_factor_gt 0.0313
_refine_ls_shift/su_max 0.000
_refine_ls_shift/su_mean 0.000
_refine_ls_structure_factor_coef Fsqd
_refine_ls_weighting_details 'calc w=1/[\s^2^(Fo^2^)+(0.0610P)^2^+0.7085P] where P=(Fo^2^+2Fc^2^)/3'
_refine_ls_weighting_scheme calc
_refine_ls_wR_factor_gt 0.0940
_refine_ls_wR_factor_ref 0.1074
_reflns_number_gt 4288
_reflns_number_total 4744
_reflns_threshold_expression >2sigma(I)
_cod_data_source_file c6dt03425j2.cif
_cod_data_source_block compound5
_cod_depositor_comments
;
The following automatic conversions were performed:

'_symmetry_cell_setting' value 'Triclinic' changed to 'triclinic'
according to
/usr/data/users/saulius/crontab/automatic-downloads/rss-feeds/RSC/lib/dictionaries/cif_core.dic
dictionary named 'cif_core.dic' version 2.4.2 from 2011-04-26.

Automatic conversion script
Id: cif_fix_values 4268 2015-11-12 08:31:59Z antanas 

 Adding full bibliography for 7040648--7040654.cif.
;
_cod_original_sg_symbol_Hall -P1
_cod_original_sg_symbol_H-M P-1
_cod_database_code 7040648

loop_
_symmetry_equiv_pos_as_xyz
'x, y, z'
'-x, -y, -z'

loop_
_atom_site_label
_atom_site_type_symbol
_atom_site_fract_x
_atom_site_fract_y
_atom_site_fract_z
_atom_site_U_iso_or_equiv
_atom_site_adp_type
_atom_site_occupancy
_atom_site_symmetry_multiplicity
_atom_site_calc_flag
_atom_site_refinement_flags
V1 V 0.43433(4) 0.24158(3) 0.15320(2) 0.01672(11) Uani 1 1 d .
K1 K 0.81724(6) 0.18989(5) -0.03773(3) 0.02486(13) Uani 1 1 d .
C1 C 0.3950(2) 0.3466(2) 0.34610(14) 0.0184(4) Uani 1 1 d .
O1 O 0.29602(19) 0.16245(15) 0.16689(12) 0.0268(3) Uani 1 1 d .
O1W O 0.5709(3) 0.1159(2) -0.11758(16) 0.0516(5) Uani 1 1 d .
H1WB H 0.5800 0.0175 -0.1322 0.077 Uiso 1 1 d R
H1WA H 0.4711 0.1526 -0.0603 0.077 Uiso 1 1 d R
N1 N 0.2833(2) 0.45662(16) 0.17078(12) 0.0168(3) Uani 1 1 d .
C2 C 0.2674(2) 0.4725(2) 0.33848(14) 0.0180(4) Uani 1 1 d .
O2 O 0.61571(19) 0.12869(15) 0.11477(11) 0.0262(3) Uani 1 1 d .
O2W O 1.1381(2) 0.09373(17) 0.01345(14) 0.0293(4) Uani 1 1 d .
H2WA H 1.179(4) 0.110(3) 0.058(2) 0.036(8) Uiso 1 1 d .
H2WB H 1.216(5) 0.056(4) -0.029(3) 0.060(11) Uiso 1 1 d .
N2 N 0.2400(2) 0.52534(16) 0.08547(12) 0.0178(3) Uani 1 1 d .
N3 N 0.4135(2) 0.32841(17) 0.44006(12) 0.0203(4) Uani 1 1 d .
O3 O 0.48648(17) 0.26047(14) 0.27925(10) 0.0198(3) Uani 1 1 d .
C3 C 0.2126(2) 0.5214(2) 0.43504(14) 0.0204(4) Uani 1 1 d .
N4 N 0.2987(2) 0.43550(18) 0.49587(13) 0.0225(4) Uani 1 1 d .
O4 O 0.41795(19) 0.31837(14) 0.02387(10) 0.0242(3) Uani 1 1 d .
C4 C 0.0755(3) 0.6485(2) 0.47269(16) 0.0247(4) Uani 1 1 d .
H4C H 0.114(3) 0.727(3) 0.464(2) 0.033(7) Uiso 1 1 d .
H4B H -0.019(4) 0.665(3) 0.441(2) 0.034(7) Uiso 1 1 d .
H4A H 0.038(3) 0.640(3) 0.541(2) 0.036(7) Uiso 1 1 d .
C5 C 0.2208(2) 0.53095(19) 0.24958(14) 0.0167(4) Uani 1 1 d .
C6 C 0.1090(2) 0.6770(2) 0.24524(14) 0.0176(4) Uani 1 1 d .
C7 C 0.1664(3) 0.7841(2) 0.26553(15) 0.0212(4) Uani 1 1 d .
H7 H 0.271(3) 0.767(3) 0.2857(18) 0.025(6) Uiso 1 1 d .
C8 C 0.0659(3) 0.9203(2) 0.25661(16) 0.0253(4) Uani 1 1 d .
H8 H 0.106(3) 0.988(3) 0.269(2) 0.033(7) Uiso 1 1 d .
C9 C -0.0937(3) 0.9495(2) 0.23127(16) 0.0267(5) Uani 1 1 d .
H9 H -0.160(3) 1.040(3) 0.2255(19) 0.032(7) Uiso 1 1 d .
C10 C -0.1530(3) 0.8429(2) 0.21468(15) 0.0248(4) Uani 1 1 d .
H10 H -0.267(3) 0.866(3) 0.1983(19) 0.033(7) Uiso 1 1 d .
C11 C -0.0515(3) 0.7070(2) 0.21974(14) 0.0205(4) Uani 1 1 d .
H11 H -0.090(3) 0.641(3) 0.2067(19) 0.027(7) Uiso 1 1 d .
C12 C 0.3118(2) 0.4421(2) 0.01358(14) 0.0185(4) Uani 1 1 d .
C13 C 0.2774(2) 0.4890(2) -0.08433(14) 0.0191(4) Uani 1 1 d .
C14 C 0.1283(3) 0.5922(2) -0.09901(15) 0.0214(4) Uani 1 1 d .
H14 H 0.046(3) 0.627(3) -0.0445(19) 0.026(6) Uiso 1 1 d .
C15 C 0.0990(3) 0.6383(2) -0.19107(16) 0.0253(4) Uani 1 1 d .
H15 H -0.001(4) 0.708(3) -0.200(2) 0.034(7) Uiso 1 1 d .
C16 C 0.2154(3) 0.5793(2) -0.26883(16) 0.0259(5) Uani 1 1 d .
H16 H 0.198(3) 0.610(3) -0.333(2) 0.031(7) Uiso 1 1 d .
C17 C 0.3614(3) 0.4736(2) -0.25548(15) 0.0247(4) Uani 1 1 d .
H17 H 0.445(3) 0.428(3) -0.3133(19) 0.028(6) Uiso 1 1 d .
C18 C 0.3926(3) 0.4296(2) -0.16328(15) 0.0219(4) Uani 1 1 d .
H18 H 0.500(3) 0.357(3) -0.1542(17) 0.023(6) Uiso 1 1 d .
C19 C 0.5214(2) 0.2141(2) 0.48569(15) 0.0202(4) Uani 1 1 d .
C20 C 0.6784(3) 0.1426(2) 0.43943(16) 0.0236(4) Uani 1 1 d .
H20 H 0.718(3) 0.171(2) 0.3797(18) 0.022(6) Uiso 1 1 d .
C21 C 0.7788(3) 0.0275(2) 0.48281(17) 0.0258(5) Uani 1 1 d .
H21 H 0.881(3) -0.018(3) 0.449(2) 0.032(7) Uiso 1 1 d .
C22 C 0.7233(3) -0.0143(2) 0.57182(17) 0.0272(5) Uani 1 1 d .
H22 H 0.790(3) -0.095(3) 0.5980(19) 0.029(6) Uiso 1 1 d .
C23 C 0.5689(3) 0.0596(2) 0.61819(16) 0.0272(5) Uani 1 1 d .
H23 H 0.535(4) 0.033(3) 0.675(2) 0.038(8) Uiso 1 1 d .
C24 C 0.4661(3) 0.1745(2) 0.57537(16) 0.0243(4) Uani 1 1 d .
H24 H 0.366(3) 0.224(3) 0.6030(19) 0.027(6) Uiso 1 1 d .

loop_
_atom_site_aniso_label
_atom_site_aniso_U_11
_atom_site_aniso_U_22
_atom_site_aniso_U_33
_atom_site_aniso_U_23
_atom_site_aniso_U_13
_atom_site_aniso_U_12
V1 0.01736(18) 0.01348(18) 0.01769(19) -0.00011(12) -0.00491(13) -0.00175(13)
K1 0.0277(3) 0.0202(2) 0.0265(3) 0.00157(17) -0.00590(19) -0.00671(18)
C1 0.0180(9) 0.0192(9) 0.0188(10) 0.0005(7) -0.0049(7) -0.0063(8)
O1 0.0268(8) 0.0234(8) 0.0329(9) 0.0008(6) -0.0084(6) -0.0102(6)
O1W 0.0543(12) 0.0371(10) 0.0602(13) -0.0117(9) -0.0070(10) -0.0094(9)
N1 0.0169(8) 0.0164(8) 0.0170(8) 0.0015(6) -0.0058(6) -0.0039(6)
C2 0.0157(9) 0.0182(9) 0.0189(10) -0.0001(7) -0.0041(7) -0.0033(7)
O2 0.0241(8) 0.0252(8) 0.0211(8) 0.0008(6) -0.0039(6) 0.0032(6)
O2W 0.0294(9) 0.0288(8) 0.0301(9) -0.0041(7) -0.0081(8) -0.0077(7)
N2 0.0193(8) 0.0176(8) 0.0158(8) 0.0017(6) -0.0063(6) -0.0039(6)
N3 0.0201(8) 0.0202(8) 0.0177(8) 0.0005(6) -0.0050(7) -0.0015(7)
O3 0.0208(7) 0.0176(7) 0.0181(7) -0.0010(5) -0.0054(5) -0.0012(5)
C3 0.0194(10) 0.0224(10) 0.0185(10) -0.0007(8) -0.0043(8) -0.0047(8)
N4 0.0208(8) 0.0236(9) 0.0192(9) -0.0024(7) -0.0031(7) -0.0012(7)
O4 0.0306(8) 0.0165(7) 0.0186(7) -0.0003(5) -0.0045(6) 0.0023(6)
C4 0.0218(10) 0.0265(11) 0.0206(11) -0.0028(8) -0.0036(8) -0.0002(9)
C5 0.0137(9) 0.0173(9) 0.0194(10) -0.0005(7) -0.0042(7) -0.0044(7)
C6 0.0164(9) 0.0178(9) 0.0151(9) -0.0010(7) -0.0019(7) -0.0009(7)
C7 0.0197(10) 0.0215(10) 0.0211(10) -0.0013(8) -0.0061(8) -0.0036(8)
C8 0.0318(12) 0.0178(10) 0.0245(11) -0.0034(8) -0.0076(9) -0.0036(9)
C9 0.0288(11) 0.0203(10) 0.0228(11) -0.0021(8) -0.0061(9) 0.0048(9)
C10 0.0174(10) 0.0302(11) 0.0207(10) 0.0010(8) -0.0034(8) 0.0007(8)
C11 0.0181(9) 0.0236(10) 0.0192(10) 0.0006(8) -0.0038(8) -0.0054(8)
C12 0.0186(9) 0.0163(9) 0.0201(10) -0.0001(7) -0.0043(7) -0.0046(7)
C13 0.0215(10) 0.0185(9) 0.0194(10) 0.0003(7) -0.0059(8) -0.0079(8)
C14 0.0231(10) 0.0197(10) 0.0211(10) -0.0014(8) -0.0053(8) -0.0056(8)
C15 0.0260(11) 0.0231(10) 0.0283(11) 0.0039(8) -0.0124(9) -0.0070(9)
C16 0.0307(11) 0.0323(12) 0.0205(11) 0.0066(9) -0.0110(9) -0.0158(9)
C17 0.0235(10) 0.0347(12) 0.0195(10) -0.0008(8) -0.0024(8) -0.0143(9)
C18 0.0190(10) 0.0257(10) 0.0210(10) -0.0002(8) -0.0041(8) -0.0069(8)
C19 0.0201(10) 0.0195(9) 0.0220(10) 0.0015(8) -0.0103(8) -0.0051(8)
C20 0.0230(10) 0.0251(10) 0.0223(11) 0.0014(8) -0.0061(8) -0.0062(8)
C21 0.0207(10) 0.0256(11) 0.0286(11) -0.0028(9) -0.0089(9) -0.0013(9)
C22 0.0326(12) 0.0198(10) 0.0301(12) 0.0022(9) -0.0179(9) -0.0046(9)
C23 0.0342(12) 0.0274(11) 0.0207(11) 0.0051(9) -0.0090(9) -0.0094(9)
C24 0.0232(11) 0.0253(11) 0.0225(11) -0.0004(8) -0.0056(9) -0.0042(9)

loop_
_atom_type_symbol
_atom_type_description
_atom_type_scat_dispersion_real
_atom_type_scat_dispersion_imag
_atom_type_scat_source
C C 0.0033 0.0016 'International Tables Vol C Tables 4.2.6.8 and 6.1.1.4'
H H 0.0000 0.0000 'International Tables Vol C Tables 4.2.6.8 and 6.1.1.4'
N N 0.0061 0.0033 'International Tables Vol C Tables 4.2.6.8 and 6.1.1.4'
O O 0.0106 0.0060 'International Tables Vol C Tables 4.2.6.8 and 6.1.1.4'
K K 0.2009 0.2494 'International Tables Vol C Tables 4.2.6.8 and 6.1.1.4'
V V 0.3005 0.5294 'International Tables Vol C Tables 4.2.6.8 and 6.1.1.4'

loop_
_geom_angle_atom_site_label_1
_geom_angle_atom_site_label_2
_geom_angle_atom_site_label_3
_geom_angle
_geom_angle_site_symmetry_1
_geom_angle_site_symmetry_3
O1 V1 O2 107.95(8) . .
O1 V1 O3 105.78(7) . .
O2 V1 O3 95.76(7) . .
O1 V1 O4 103.69(7) . .
O2 V1 O4 89.89(7) . .
O3 V1 O4 146.55(6) . .
O1 V1 N1 103.09(7) . .
O2 V1 N1 147.53(7) . .
O3 V1 N1 84.62(6) . .
O4 V1 N1 73.54(6) . .
O1 V1 K1 130.01(6) . .
O2 V1 K1 38.17(5) . .
O3 V1 K1 111.79(4) . .
O4 V1 K1 57.03(4) . .
N1 V1 K1 111.97(4) . .
O2 K1 O2W 105.35(5) . .
O2 K1 O2W 65.22(5) . 2_755
O2W K1 O2W 78.87(5) . 2_755
O2 K1 O1W 73.92(6) . .
O2W K1 O1W 144.74(6) . .
O2W K1 O1W 68.79(6) 2_755 .
O2 K1 N2 118.09(5) . 2_665
O2W K1 N2 105.49(5) . 2_665
O2W K1 N2 172.83(5) 2_755 2_665
O1W K1 N2 105.47(6) . 2_665
O2 K1 C14 87.35(5) . 2_665
O2W K1 C14 69.95(5) . 2_665
O2W K1 C14 130.94(6) 2_755 2_665
O1W K1 C14 143.49(6) . 2_665
N2 K1 C14 56.23(5) 2_665 2_665
O2 K1 C7 138.66(5) . 2_665
O2W K1 C7 109.94(6) . 2_665
O2W K1 C7 101.09(6) 2_755 2_665
O1W K1 C7 64.86(6) . 2_665
N2 K1 C7 72.18(5) 2_665 2_665
C14 K1 C7 124.51(5) 2_665 2_665
O2 K1 O4 49.68(4) . .
O2W K1 O4 149.50(5) . .
O2W K1 O4 100.24(5) 2_755 .
O1W K1 O4 54.51(5) . .
N2 K1 O4 78.95(4) 2_665 .
C14 K1 O4 89.44(5) 2_665 .
C7 K1 O4 100.20(5) 2_665 .
O2 K1 C8 134.29(6) . 2_665
O2W K1 C8 94.14(6) . 2_665
O2W K1 C8 79.10(6) 2_755 2_665
O1W K1 C8 66.85(6) . 2_665
N2 K1 C8 94.78(5) 2_665 2_665
C14 K1 C8 138.36(6) 2_665 2_665
C7 K1 C8 24.98(5) 2_665 2_665
O4 K1 C8 115.80(5) . 2_665
O2 K1 C6 154.56(5) . 2_665
O2W K1 C6 100.03(5) . 2_665
O2W K1 C6 122.66(5) 2_755 2_665
O1W K1 C6 86.42(6) . 2_665
N2 K1 C6 51.44(5) 2_665 2_665
C14 K1 C6 99.84(5) 2_665 2_665
C7 K1 C6 24.91(5) 2_665 2_665
O4 K1 C6 105.63(4) . 2_665
C8 K1 C6 43.59(5) 2_665 2_665
O2 K1 C9 143.15(5) . 2_665
O2W K1 C9 70.29(6) . 2_665
O2W K1 C9 78.22(6) 2_755 2_665
O1W K1 C9 89.20(6) . 2_665
N2 K1 C9 97.74(5) 2_665 2_665
C14 K1 C9 122.19(6) 2_665 2_665
C7 K1 C9 42.84(5) 2_665 2_665
O4 K1 C9 139.86(5) . 2_665
C8 K1 C9 24.07(6) 2_665 2_665
C6 K1 C9 49.55(5) 2_665 2_665
O2 K1 C11 175.26(5) . 2_665
O2W K1 C11 76.11(5) . 2_665
O2W K1 C11 119.51(5) 2_755 2_665
O1W K1 C11 107.60(6) . 2_665
N2 K1 C11 57.25(5) 2_665 2_665
C14 K1 C11 88.96(5) 2_665 2_665
C7 K1 C11 42.75(5) 2_665 2_665
O4 K1 C11 127.34(4) . 2_665
C8 K1 C11 49.46(6) 2_665 2_665
C6 K1 C11 24.09(5) 2_665 2_665
C9 K1 C11 41.58(5) 2_665 2_665
O3 C1 N3 123.48(18) . .
O3 C1 C2 129.59(18) . .
N3 C1 C2 106.91(17) . .
K1 O1W H1WB 124.0 . .
K1 O1W H1WA 97.8 . .
H1WB O1W H1WA 107.3 . .
C5 N1 N2 115.25(15) . .
C5 N1 V1 129.85(13) . .
N2 N1 V1 114.85(11) . .
C1 C2 C5 123.12(18) . .
C1 C2 C3 104.66(17) . .
C5 C2 C3 132.14(18) . .
V1 O2 K1 120.29(7) . .
K1 O2W K1 101.13(5) . 2_755
K1 O2W H2WA 133(2) . .
K1 O2W H2WA 102(2) 2_755 .
K1 O2W H2WB 117(2) . .
K1 O2W H2WB 77(2) 2_755 .
H2WA O2W H2WB 107(3) . .
C12 N2 N1 109.10(16) . .
C12 N2 K1 113.19(12) . 2_665
N1 N2 K1 129.36(11) . 2_665
C1 N3 N4 111.46(16) . .
C1 N3 C19 128.93(17) . .
N4 N3 C19 119.42(16) . .
C1 O3 V1 127.28(13) . .
N4 C3 C2 111.30(18) . .
N4 C3 C4 119.18(19) . .
C2 C3 C4 129.50(18) . .
C3 N4 N3 105.63(16) . .
C12 O4 V1 118.61(13) . .
C12 O4 K1 131.67(12) . .
V1 O4 K1 92.36(5) . .
C3 C4 H4C 109.8(16) . .
C3 C4 H4B 111.5(17) . .
H4C C4 H4B 109(2) . .
C3 C4 H4A 111.6(16) . .
H4C C4 H4A 109(2) . .
H4B C4 H4A 106(2) . .
N1 C5 C2 118.97(17) . .
N1 C5 C6 120.78(17) . .
C2 C5 C6 120.19(17) . .
C7 C6 C11 119.70(18) . .
C7 C6 C5 119.76(18) . .
C11 C6 C5 120.53(18) . .
C7 C6 K1 75.28(12) . 2_665
C11 C6 K1 83.55(12) . 2_665
C5 C6 K1 110.58(12) . 2_665
C8 C7 C6 119.9(2) . .
C8 C7 K1 79.08(13) . 2_665
C6 C7 K1 79.81(12) . 2_665
C8 C7 H7 118.8(16) . .
C6 C7 H7 121.3(16) . .
K1 C7 H7 111.9(16) 2_665 .
C9 C8 C7 120.1(2) . .
C9 C8 K1 83.70(13) . 2_665
C7 C8 K1 75.94(12) . 2_665
C9 C8 H8 121.4(18) . .
C7 C8 H8 118.5(18) . .
K1 C8 H8 112.1(18) 2_665 .
C10 C9 C8 119.9(2) . .
C10 C9 K1 82.23(13) . 2_665
C8 C9 K1 72.23(12) . 2_665
C10 C9 H9 120.4(17) . .
C8 C9 H9 119.7(17) . .
K1 C9 H9 116.0(17) 2_665 .
C9 C10 C11 120.4(2) . .
C9 C10 K1 74.51(13) . 2_665
C11 C10 K1 75.12(12) . 2_665
C9 C10 H10 118.6(16) . .
C11 C10 H10 121.0(16) . .
K1 C10 H10 120.9(16) 2_665 .
C10 C11 C6 119.9(2) . .
C10 C11 K1 81.64(13) . 2_665
C6 C11 K1 72.36(11) . 2_665
C10 C11 H11 118.8(17) . .
C6 C11 H11 121.2(17) . .
K1 C11 H11 116.8(17) 2_665 .
N2 C12 O4 122.60(18) . .
N2 C12 C13 119.18(17) . .
O4 C12 C13 118.20(17) . .
C18 C13 C14 119.19(19) . .
C18 C13 C12 120.29(18) . .
C14 C13 C12 120.52(18) . .
C15 C14 C13 120.1(2) . .
C15 C14 K1 115.11(14) . 2_665
C13 C14 K1 94.29(12) . 2_665
C15 C14 H14 121.4(15) . .
C13 C14 H14 118.5(15) . .
K1 C14 H14 61.9(15) 2_665 .
C16 C15 C14 120.1(2) . .
C16 C15 H15 120.2(17) . .
C14 C15 H15 119.7(17) . .
C15 C16 C17 120.4(2) . .
C15 C16 H16 121.2(16) . .
C17 C16 H16 118.4(16) . .
C16 C17 C18 119.6(2) . .
C16 C17 H17 120.1(15) . .
C18 C17 H17 120.3(15) . .
C17 C18 C13 120.59(19) . .
C17 C18 H18 119.1(14) . .
C13 C18 H18 120.3(14) . .
C24 C19 C20 120.83(19) . .
C24 C19 N3 119.22(19) . .
C20 C19 N3 119.95(19) . .
C19 C20 C21 119.2(2) . .
C19 C20 H20 121.3(15) . .
C21 C20 H20 119.5(15) . .
C22 C21 C20 120.3(2) . .
C22 C21 H21 123.0(17) . .
C20 C21 H21 116.7(17) . .
C23 C22 C21 119.9(2) . .
C23 C22 H22 121.0(16) . .
C21 C22 H22 119.1(16) . .
C22 C23 C24 120.5(2) . .
C22 C23 H23 119.5(19) . .
C24 C23 H23 120.0(19) . .
C19 C24 C23 119.2(2) . .
C19 C24 H24 118.2(17) . .
C23 C24 H24 122.7(17) . .

loop_
_geom_bond_atom_site_label_1
_geom_bond_atom_site_label_2
_geom_bond_distance
_geom_bond_site_symmetry_2
V1 O1 1.6264(15) .
V1 O2 1.6386(15) .
V1 O3 1.9185(14) .
V1 O4 1.9634(15) .
V1 N1 2.1672(16) .
V1 K1 3.8532(6) .
K1 O2 2.7576(16) .
K1 O2W 2.7739(18) .
K1 O2W 2.8259(17) 2_755
K1 O1W 2.827(2) .
K1 N2 2.8736(17) 2_665
K1 C14 3.188(2) 2_665
K1 C7 3.200(2) 2_665
K1 O4 3.2355(16) .
K1 C8 3.239(2) 2_665
K1 C6 3.257(2) 2_665
K1 C9 3.381(2) 2_665
K1 C11 3.396(2) 2_665
C1 O3 1.302(2) .
C1 N3 1.353(3) .
C1 C2 1.404(3) .
O1W H1WB 1.0145 .
O1W H1WA 1.0719 .
N1 C5 1.319(3) .
N1 N2 1.402(2) .
C2 C5 1.417(3) .
C2 C3 1.432(3) .
O2W K1 2.8259(17) 2_755
O2W H2WA 0.80(3) .
O2W H2WB 0.84(4) .
N2 C12 1.299(3) .
N2 K1 2.8736(17) 2_665
N3 N4 1.394(2) .
N3 C19 1.427(3) .
C3 N4 1.320(3) .
C3 C4 1.497(3) .
O4 C12 1.314(2) .
C4 H4C 0.96(3) .
C4 H4B 0.93(3) .
C4 H4A 0.98(3) .
C5 C6 1.497(3) .
C6 C7 1.393(3) .
C6 C11 1.395(3) .
C6 K1 3.257(2) 2_665
C7 C8 1.393(3) .
C7 K1 3.200(2) 2_665
C7 H7 0.93(3) .
C8 C9 1.388(3) .
C8 K1 3.239(2) 2_665
C8 H8 0.90(3) .
C9 C10 1.385(3) .
C9 K1 3.381(2) 2_665
C9 H9 0.93(3) .
C10 C11 1.386(3) .
C10 K1 3.476(2) 2_665
C10 H10 0.98(3) .
C11 K1 3.396(2) 2_665
C11 H11 0.88(3) .
C12 C13 1.480(3) .
C13 C18 1.395(3) .
C13 C14 1.399(3) .
C14 C15 1.391(3) .
C14 K1 3.188(2) 2_665
C14 H14 0.96(3) .
C15 C16 1.386(3) .
C15 H15 0.94(3) .
C16 C17 1.390(3) .
C16 H16 0.97(3) .
C17 C18 1.391(3) .
C17 H17 1.02(3) .
C18 H18 0.99(3) .
C19 C24 1.384(3) .
C19 C20 1.385(3) .
C20 C21 1.389(3) .
C20 H20 0.94(3) .
C21 C22 1.386(3) .
C21 H21 0.92(3) .
C22 C23 1.376(3) .
C22 H22 0.93(3) .
C23 C24 1.393(3) .
C23 H23 0.88(3) .
C24 H24 0.88(3) .

loop_
_geom_hbond_atom_site_label_D
_geom_hbond_atom_site_label_H
_geom_hbond_atom_site_label_A
_geom_hbond_distance_DH
_geom_hbond_distance_HA
_geom_hbond_distance_DA
_geom_hbond_angle_DHA
_geom_hbond_site_symmetry_A
O1W H1WB O1 1.01 1.85 2.785(3) 151.7 2_655
O1W H1WB O2 1.01 2.57 3.381(3) 136.8 2_655
O1W H1WA O4 1.07 2.00 2.800(2) 128.6 .
O2W H2WA O1 0.80(3) 2.11(3) 2.914(2) 176(3) 1_655
O2W H2WB O2 0.84(4) 2.24(4) 3.010(2) 152(3) 2_755

loop_
_geom_torsion_atom_site_label_1
_geom_torsion_atom_site_label_2
_geom_torsion_atom_site_label_3
_geom_torsion_atom_site_label_4
_geom_torsion
_geom_torsion_site_symmetry_1
_geom_torsion_site_symmetry_4
O1 V1 N1 C5 84.00(17) . .
O2 V1 N1 C5 -113.27(19) . .
O3 V1 N1 C5 -20.99(17) . .
O4 V1 N1 C5 -175.36(18) . .
K1 V1 N1 C5 -132.33(16) . .
O1 V1 N1 N2 -93.10(13) . .
O2 V1 N1 N2 69.63(18) . .
O3 V1 N1 N2 161.91(13) . .
O4 V1 N1 N2 7.54(12) . .
K1 V1 N1 N2 50.57(13) . .
O3 C1 C2 C5 -2.8(3) . .
N3 C1 C2 C5 175.41(18) . .
O3 C1 C2 C3 -179.8(2) . .
N3 C1 C2 C3 -1.6(2) . .
O1 V1 O2 K1 132.96(9) . .
O3 V1 O2 K1 -118.38(8) . .
O4 V1 O2 K1 28.59(8) . .
N1 V1 O2 K1 -29.35(17) . .
O2W K1 O2 V1 137.50(9) . .
O2W K1 O2 V1 -152.81(10) 2_755 .
O1W K1 O2 V1 -79.17(9) . .
N2 K1 O2 V1 20.08(11) 2_665 .
C14 K1 O2 V1 69.13(9) 2_665 .
C7 K1 O2 V1 -74.58(12) 2_665 .
O4 K1 O2 V1 -22.39(7) . .
C8 K1 O2 V1 -110.65(10) 2_665 .
C6 K1 O2 V1 -38.40(17) 2_665 .
C9 K1 O2 V1 -145.04(9) 2_665 .
C11 K1 O2 V1 30.2(6) 2_665 .
O2 K1 O2W K1 60.21(6) . 2_755
O2W K1 O2W K1 0.0 2_755 2_755
O1W K1 O2W K1 -23.52(13) . 2_755
N2 K1 O2W K1 -174.15(5) 2_665 2_755
C14 K1 O2W K1 141.51(7) 2_665 2_755
C7 K1 O2W K1 -97.88(6) 2_665 2_755
O4 K1 O2W K1 91.32(10) . 2_755
C8 K1 O2W K1 -78.03(6) 2_665 2_755
C6 K1 O2W K1 -121.58(6) 2_665 2_755
C9 K1 O2W K1 -81.34(6) 2_665 2_755
C11 K1 O2W K1 -124.46(7) 2_665 2_755
C5 N1 N2 C12 178.71(17) . .
V1 N1 N2 C12 -3.75(19) . .
C5 N1 N2 K1 33.3(2) . 2_665
V1 N1 N2 K1 -149.15(8) . 2_665
O3 C1 N3 N4 -179.59(17) . .
C2 C1 N3 N4 2.1(2) . .
O3 C1 N3 C19 -4.7(3) . .
C2 C1 N3 C19 176.94(19) . .
N3 C1 O3 V1 159.46(15) . .
C2 C1 O3 V1 -22.6(3) . .
O1 V1 O3 C1 -75.31(17) . .
O2 V1 O3 C1 174.18(16) . .
O4 V1 O3 C1 75.6(2) . .
N1 V1 O3 C1 26.80(16) . .
K1 V1 O3 C1 138.34(15) . .
C1 C2 C3 N4 0.6(2) . .
C5 C2 C3 N4 -176.0(2) . .
C1 C2 C3 C4 -177.8(2) . .
C5 C2 C3 C4 5.6(4) . .
C2 C3 N4 N3 0.6(2) . .
C4 C3 N4 N3 179.15(18) . .
C1 N3 N4 C3 -1.7(2) . .
C19 N3 N4 C3 -177.09(18) . .
O1 V1 O4 C12 89.59(15) . .
O2 V1 O4 C12 -161.94(15) . .
O3 V1 O4 C12 -61.63(19) . .
N1 V1 O4 C12 -10.26(14) . .
K1 V1 O4 C12 -141.30(16) . .
O1 V1 O4 K1 -129.10(6) . .
O2 V1 O4 K1 -20.64(6) . .
O3 V1 O4 K1 79.68(11) . .
N1 V1 O4 K1 131.04(6) . .
O2 K1 O4 C12 148.65(18) . .
O2W K1 O4 C12 107.84(17) . .
O2W K1 O4 C12 -166.73(16) 2_755 .
O1W K1 O4 C12 -112.20(17) . .
N2 K1 O4 C12 6.02(16) 2_665 .
C14 K1 O4 C12 61.65(16) 2_665 .
C7 K1 O4 C12 -63.38(16) 2_665 .
C8 K1 O4 C12 -83.98(17) 2_665 .
C6 K1 O4 C12 -38.42(17) 2_665 .
C9 K1 O4 C12 -82.91(18) 2_665 .
C11 K1 O4 C12 -26.61(18) 2_665 .
O2 K1 O4 V1 15.94(5) . .
O2W K1 O4 V1 -24.87(11) . .
O2W K1 O4 V1 60.56(6) 2_755 .
O1W K1 O4 V1 115.09(8) . .
N2 K1 O4 V1 -126.69(6) 2_665 .
C14 K1 O4 V1 -71.06(6) 2_665 .
C7 K1 O4 V1 163.92(6) 2_665 .
C8 K1 O4 V1 143.32(6) 2_665 .
C6 K1 O4 V1 -171.12(5) 2_665 .
C9 K1 O4 V1 144.38(7) 2_665 .
C11 K1 O4 V1 -159.32(6) 2_665 .
N2 N1 C5 C2 -175.77(16) . .
V1 N1 C5 C2 7.1(3) . .
N2 N1 C5 C6 1.3(3) . .
V1 N1 C5 C6 -175.75(13) . .
C1 C2 C5 N1 9.4(3) . .
C3 C2 C5 N1 -174.5(2) . .
C1 C2 C5 C6 -167.71(18) . .
C3 C2 C5 C6 8.4(3) . .
N1 C5 C6 C7 -109.8(2) . .
C2 C5 C6 C7 67.3(3) . .
N1 C5 C6 C11 69.3(3) . .
C2 C5 C6 C11 -113.6(2) . .
N1 C5 C6 K1 -25.4(2) . 2_665
C2 C5 C6 K1 151.70(14) . 2_665
C11 C6 C7 C8 -2.5(3) . .
C5 C6 C7 C8 176.59(19) . .
K1 C6 C7 C8 71.02(19) 2_665 .
C11 C6 C7 K1 -73.53(17) . 2_665
C5 C6 C7 K1 105.57(17) . 2_665
C6 C7 C8 C9 2.6(3) . .
K1 C7 C8 C9 74.0(2) 2_665 .
C6 C7 C8 K1 -71.42(18) . 2_665
C7 C8 C9 C10 -0.1(3) . .
K1 C8 C9 C10 69.6(2) 2_665 .
C7 C8 C9 K1 -69.73(19) . 2_665
C8 C9 C10 C11 -2.4(3) . .
K1 C9 C10 C11 61.87(19) 2_665 .
C8 C9 C10 K1 -64.29(19) . 2_665
C9 C10 C11 C6 2.5(3) . .
K1 C10 C11 C6 64.02(17) 2_665 .
C9 C10 C11 K1 -61.57(19) . 2_665
C7 C6 C11 C10 0.0(3) . .
C5 C6 C11 C10 -179.08(18) . .
K1 C6 C11 C10 -68.95(18) 2_665 .
C7 C6 C11 K1 68.97(17) . 2_665
C5 C6 C11 K1 -110.13(17) . 2_665
N1 N2 C12 O4 -5.2(3) . .
K1 N2 C12 O4 146.30(15) 2_665 .
N1 N2 C12 C13 176.65(16) . .
K1 N2 C12 C13 -31.9(2) 2_665 .
V1 O4 C12 N2 12.8(3) . .
K1 O4 C12 N2 -110.42(19) . .
V1 O4 C12 C13 -168.98(13) . .
K1 O4 C12 C13 67.8(2) . .
N2 C12 C13 C18 155.57(19) . .
O4 C12 C13 C18 -22.7(3) . .
N2 C12 C13 C14 -25.2(3) . .
O4 C12 C13 C14 156.56(19) . .
C18 C13 C14 C15 -2.5(3) . .
C12 C13 C14 C15 178.21(18) . .
C18 C13 C14 K1 -124.91(17) . 2_665
C12 C13 C14 K1 55.84(18) . 2_665
C13 C14 C15 C16 1.9(3) . .
K1 C14 C15 C16 113.43(19) 2_665 .
C14 C15 C16 C17 0.3(3) . .
C15 C16 C17 C18 -1.8(3) . .
C16 C17 C18 C13 1.1(3) . .
C14 C13 C18 C17 1.0(3) . .
C12 C13 C18 C17 -179.71(19) . .
C1 N3 C19 C24 -143.6(2) . .
N4 N3 C19 C24 30.9(3) . .
C1 N3 C19 C20 35.2(3) . .
N4 N3 C19 C20 -150.29(19) . .
C24 C19 C20 C21 1.9(3) . .
N3 C19 C20 C21 -176.91(19) . .
C19 C20 C21 C22 -0.7(3) . .
C20 C21 C22 C23 -1.0(3) . .
C21 C22 C23 C24 1.5(3) . .
C20 C19 C24 C23 -1.3(3) . .
N3 C19 C24 C23 177.49(19) . .
C22 C23 C24 C19 -0.4(3) . .
